data_1515960
loop_
_publ_author_name
'Yan, Yi'
'Li, Bao'
'Li, Wen'
'Li, Haolong'
'Wu, Lixin'

_publ_section_title
;
 Controllable vesicular structure and reversal of a
 surfactant-encapsulated polyoxometalate complex
;
_journal_issue 20
_journal_name_full 'Soft Matter'
_journal_page_first 4047
_journal_paper_doi 10.1039/b912011d
_journal_volume 5
_journal_year 2009
_chemical_formula_moiety 'Eu O36 W10, 35(O), 9(Na)'
_chemical_formula_sum 'Eu H70 Na9 O71 W10'
_chemical_formula_weight 3403.93
_chemical_name_systematic
;
?
;
_space_group_IT_number 2
_symmetry_cell_setting triclinic
_symmetry_space_group_name_Hall '-P 1'
_symmetry_space_group_name_H-M 'P -1'
_atom_sites_solution_primary direct
_atom_sites_solution_secondary difmap
_audit_creation_method SHELXL-97
_cell_angle_alpha 82.757(12)
_cell_angle_beta 74.773(9)
_cell_angle_gamma 88.940(13)
_cell_formula_units_Z 2
_cell_length_a 12.782(3)
_cell_length_b 13.109(5)
_cell_length_c 20.557(5)
_cell_measurement_reflns_used 28786
_cell_measurement_temperature 291(2)
_cell_measurement_theta_max 27.50
_cell_measurement_theta_min 3.10
_cell_volume 3296.7(17)
_computing_cell_refinement RAPID-AUTO
_computing_data_collection 'RAPID-AUTO (Rigaku Corporation, 1998)'
_computing_data_reduction 'CrystalStructure (Rigaku/MSC and Rigaku Corporation, 2002)'
_computing_molecular_graphics 'SHELXTL (Sheldrick, 1997b)'
_computing_publication_material SHELXL-97
_computing_structure_refinement 'SHELXL-97 (Sheldrick, 1997a)'
_computing_structure_solution 'SHELXS-97 (Sheldrick, 1997a)'
_diffrn_ambient_temperature 291(2)
_diffrn_measured_fraction_theta_full 0.974
_diffrn_measured_fraction_theta_max 0.974
_diffrn_measurement_device_type 'Rigaku RAXIS-RAPID'
_diffrn_measurement_method '\w scan'
_diffrn_radiation_monochromator graphite
_diffrn_radiation_source 'fine-focus sealed tube'
_diffrn_radiation_type MoK\a
_diffrn_radiation_wavelength 0.71073
_diffrn_reflns_av_R_equivalents 0.0591
_diffrn_reflns_av_sigmaI/netI 0.0868
_diffrn_reflns_limit_h_max 14
_diffrn_reflns_limit_h_min -15
_diffrn_reflns_limit_k_max 15
_diffrn_reflns_limit_k_min -15
_diffrn_reflns_limit_l_max 24
_diffrn_reflns_limit_l_min -24
_diffrn_reflns_number 25769
_diffrn_reflns_theta_full 25.00
_diffrn_reflns_theta_max 25.00
_diffrn_reflns_theta_min 3.11
_diffrn_standards_decay_% 0
_diffrn_standards_interval_count 0
_diffrn_standards_interval_time 0
_diffrn_standards_number 0
_exptl_absorpt_coefficient_mu 18.491
_exptl_absorpt_correction_T_max 0.2041
_exptl_absorpt_correction_T_min 0.1861
_exptl_absorpt_correction_type multi-scan
_exptl_absorpt_process_details 'ABSCOR (Higashi, 1995)'
_exptl_crystal_colour colorless
_exptl_crystal_density_diffrn 3.429
_exptl_crystal_density_method 'not measured'
_exptl_crystal_description block
_exptl_crystal_F_000 3080
_exptl_crystal_size_max 0.14
_exptl_crystal_size_mid 0.13
_exptl_crystal_size_min 0.13
_refine_diff_density_max 4.137
_refine_diff_density_min -3.190
_refine_diff_density_rms 0.426
_refine_ls_extinction_coef 0.00189(5)
_refine_ls_extinction_expression Fc^*^=kFc[1+0.001xFc^2^\l^3^/sin(2\q)]^-1/4^
_refine_ls_extinction_method SHELXL
_refine_ls_goodness_of_fit_ref 1.034
_refine_ls_hydrogen_treatment constr
_refine_ls_matrix_type full
_refine_ls_number_parameters 821
_refine_ls_number_reflns 11306
_refine_ls_number_restraints 12
_refine_ls_restrained_S_all 1.034
_refine_ls_R_factor_all 0.0466
_refine_ls_R_factor_gt 0.0414
_refine_ls_shift/su_max 0.003
_refine_ls_shift/su_mean 0.000
_refine_ls_structure_factor_coef Fsqd
_refine_ls_weighting_details 'calc w=1/[\s^2^(Fo^2^)+(0.0279P)^2^+17.7991P] where P=(Fo^2^+2Fc^2^)/3'
_refine_ls_weighting_scheme calc
_refine_ls_wR_factor_gt 0.0857
_refine_ls_wR_factor_ref 0.0882
_reflns_number_gt 10238
_reflns_number_total 11306
_reflns_threshold_expression >2sigma(I)
_cod_data_source_file b912011d.txt
_cod_data_source_block shelxl
_cod_depositor_comments
;
The following automatic conversions were performed:

'_exptl_absorpt_correction_type' value 'Multi-scan' changed to
'multi-scan' according to
/usr/data/users/saulius/automatic-downloads/retrospective/RSC/lib/dictionaries/cif_core.dic
dictionary named 'cif_core.dic' version 2.4.2 from 2011-04-26.

Automatic conversion script
Id: cif_fix_values 2281 2013-09-26 08:29:07Z andrius 
;
_cod_original_cell_volume 3296.7(16)
_cod_original_formula_sum 'H70 Eu Na9 O71 W10'
_cod_database_code 1515960

loop_
_symmetry_equiv_pos_as_xyz
'x, y, z'
'-x, -y, -z'

loop_
_atom_site_label
_atom_site_type_symbol
_atom_site_fract_x
_atom_site_fract_y
_atom_site_fract_z
_atom_site_U_iso_or_equiv
_atom_site_adp_type
_atom_site_occupancy
_atom_site_symmetry_multiplicity
_atom_site_calc_flag
_atom_site_refinement_flags
W1 W 0.83715(3) 0.06999(2) 0.307266(17) 0.01172(10) Uani 1 1 d .
W2 W 0.67758(3) -0.06829(2) 0.250310(18) 0.01229(10) Uani 1 1 d .
W3 W 0.76274(3) 0.05940(2) 0.097956(18) 0.01203(10) Uani 1 1 d .
W4 W 0.92358(3) 0.19734(2) 0.156552(17) 0.01097(10) Uani 1 1 d .
W5 W 0.37640(3) 0.27367(2) 0.380464(17) 0.01185(10) Uani 1 1 d .
W6 W 0.33172(3) 0.27935(2) 0.230184(18) 0.01181(10) Uani 1 1 d .
W7 W 0.50512(3) 0.47023(2) 0.170896(18) 0.01254(10) Uani 1 1 d .
W8 W 0.94157(3) -0.05685(2) 0.173819(19) 0.01284(10) Uani 1 1 d .
W9 W 0.29725(3) 0.49202(2) 0.306240(19) 0.01293(10) Uani 1 1 d .
W10 W 0.54924(3) 0.46616(2) 0.320035(18) 0.01193(10) Uani 1 1 d .
Eu11 Eu 0.62258(3) 0.21886(3) 0.23705(2) 0.01112(11) Uani 1 1 d .
O1 O 0.7361(5) -0.0459(4) 0.3266(3) 0.0150(14) Uani 1 1 d .
O2 O 0.5967(5) -0.1764(5) 0.2843(3) 0.0206(15) Uani 1 1 d .
O3 O 0.8779(5) 0.1629(4) 0.0783(3) 0.0157(13) Uani 1 1 d .
O4 O 0.2918(5) 0.2215(4) 0.3259(3) 0.0174(14) Uani 1 1 d .
O5 O 0.6752(5) -0.0559(4) 0.1556(3) 0.0137(13) Uani 1 1 d .
O6 O 0.4090(5) 0.5437(4) 0.3370(3) 0.0172(14) Uani 1 1 d .
O7 O 0.5868(5) 0.0366(4) 0.2656(3) 0.0172(14) Uani 1 1 d .
O8 O 0.8176(5) -0.1411(4) 0.2188(3) 0.0182(14) Uani 1 1 d .
O9 O 0.9453(5) -0.0314(4) 0.2650(3) 0.0141(13) Uani 1 1 d .
O10 O 0.2705(5) 0.3911(4) 0.3853(3) 0.0175(14) Uani 1 1 d .
O11 O 0.5742(5) 0.5357(4) 0.2284(3) 0.0162(13) Uani 1 1 d .
O12 O 0.8856(5) -0.0396(4) 0.0969(3) 0.0165(14) Uani 1 1 d .
O13 O 0.6191(5) 0.5420(5) 0.3579(3) 0.0207(14) Uani 1 1 d .
O14 O 0.8065(5) 0.2736(4) 0.1820(3) 0.0131(13) Uani 1 1 d .
O15 O 0.6637(5) 0.1504(4) 0.1311(3) 0.0139(12) Uani 1 1 d U
O16 O 0.2323(5) 0.3939(4) 0.2658(3) 0.0185(14) Uani 1 1 d .
O17 O 0.4894(5) 0.1980(4) 0.3450(3) 0.0150(13) Uani 1 1 d .
O18 O 1.0150(5) 0.0706(4) 0.1432(3) 0.0149(13) Uani 1 1 d .
O19 O 0.4472(5) 0.1995(4) 0.2129(3) 0.0158(13) Uani 1 1 d .
O20 O 0.1918(5) 0.5771(5) 0.3292(4) 0.0232(15) Uani 1 1 d .
O21 O 1.0428(6) -0.1465(5) 0.1559(4) 0.0263(16) Uani 1 1 d .
O22 O 0.3729(5) 0.5480(4) 0.2174(3) 0.0136(13) Uani 1 1 d .
O23 O 0.6030(5) 0.3710(4) 0.1603(3) 0.0168(14) Uani 1 1 d .
O24 O 0.4321(4) 0.3774(4) 0.2773(3) 0.0091(12) Uani 1 1 d .
O25 O 0.6430(5) 0.3684(4) 0.2924(3) 0.0174(14) Uani 1 1 d .
O26 O 1.0270(5) 0.2853(5) 0.1186(3) 0.0184(14) Uani 1 1 d .
O27 O 0.3199(6) 0.2067(5) 0.4600(3) 0.0241(15) Uani 1 1 d .
O28 O 0.8730(5) 0.0681(5) 0.3829(3) 0.0209(15) Uani 1 1 d .
O29 O 0.7273(5) 0.1581(4) 0.3155(3) 0.0161(13) Uani 1 1 d .
O30 O 0.8081(5) 0.0579(4) 0.2028(3) 0.0129(13) Uani 1 1 d .
O31 O 0.5411(6) 0.5511(5) 0.0949(3) 0.0259(16) Uani 1 1 d .
O32 O 0.9381(5) 0.1703(4) 0.2486(3) 0.0159(14) Uani 1 1 d .
O33 O 0.3951(5) 0.3815(4) 0.1555(3) 0.0144(13) Uani 1 1 d .
O34 O 0.4700(5) 0.3737(4) 0.4001(3) 0.0140(13) Uani 1 1 d .
O35 O 0.7426(6) 0.0467(5) 0.0201(3) 0.0225(15) Uani 1 1 d .
Na8 Na 0.9409(3) 0.5487(3) 0.2068(2) 0.0271(9) Uani 1 1 d .
Na9 Na 1.1814(4) 0.5481(3) 0.0634(2) 0.0342(10) Uani 1 1 d .
Na1 Na 0.6871(4) 0.1007(3) -0.2323(2) 0.0300(9) Uani 1 1 d .
Na4 Na 0.9715(4) 0.2052(3) 0.4358(2) 0.0335(10) Uani 1 1 d .
Na2 Na 0.6354(3) 0.0083(3) -0.0568(2) 0.0288(9) Uani 1 1 d .
Na3 Na 0.7987(4) 0.5682(3) 0.3793(2) 0.0377(11) Uani 1 1 d .
Na5 Na 1.2023(4) 0.2809(3) 0.0109(2) 0.0358(10) Uani 1 1 d .
Na6 Na 0.5651(4) 0.1039(3) -0.4905(2) 0.0386(11) Uani 1 1 d .
Na7 Na 0.7491(4) 0.1326(3) -0.4110(2) 0.0393(11) Uani 1 1 d .
O36 O 1.1035(6) 0.4486(5) 0.1709(3) 0.0239(15) Uani 1 1 d .
O37 O 0.5465(6) 0.0211(5) -0.5815(3) 0.0255(16) Uani 1 1 d .
O38 O 0.9305(6) 0.8015(5) 0.0234(3) 0.0255(15) Uani 1 1 d .
O39 O 0.7671(6) -0.1263(5) -0.0832(4) 0.0287(17) Uani 1 1 d .
O40 O 1.0202(6) 0.2970(5) 0.3233(3) 0.0240(15) Uani 1 1 d .
O41 O 0.6380(6) 0.0074(5) -0.3195(4) 0.0290(17) Uani 1 1 d .
O42 O 0.2389(6) 0.2198(5) 0.1991(4) 0.0299(18) Uani 1 1 d .
O43 O 0.7291(6) 0.0169(5) -0.4907(4) 0.0326(18) Uani 1 1 d .
O44 O 0.6479(6) 0.2421(5) -0.5707(4) 0.0268(16) Uani 1 1 d .
O45 O 1.3162(6) 0.4085(5) 0.0374(4) 0.0306(17) Uani 1 1 d .
O46 O 0.7994(6) 0.2085(5) -0.3270(4) 0.0330(18) Uani 1 1 d .
O47 O 0.5549(6) -0.0159(5) -0.1524(4) 0.0297(17) Uani 1 1 d .
O48 O 0.8438(6) -0.0200(5) -0.2596(4) 0.0342(18) Uani 1 1 d .
O49 O 0.8506(6) 0.4317(5) 0.3103(4) 0.0299(17) Uani 1 1 d .
O50 O 0.7979(7) 0.6561(5) 0.2613(4) 0.044(2) Uani 1 1 d .
O51 O 0.7342(6) 0.1475(5) -0.1359(4) 0.0309(17) Uani 1 1 d .
O52 O 0.8049(6) 0.2789(6) 0.4904(4) 0.0375(19) Uani 1 1 d .
O53 O 0.4808(6) 0.1182(6) -0.0235(4) 0.0368(19) Uani 1 1 d .
O54 O 0.7189(7) 0.4948(6) 0.4991(4) 0.042(2) Uani 1 1 d .
O55 O 1.1163(6) 0.0961(6) 0.3886(4) 0.0350(18) Uani 1 1 d .
O56 O 0.7619(7) 0.7438(6) 0.4058(4) 0.042(2) Uani 1 1 d .
O57 O 1.0569(7) 0.3541(7) 0.4638(5) 0.050(2) Uani 1 1 d .
O58 O 0.9459(8) 0.0988(6) 0.5417(4) 0.048(2) Uani 1 1 d .
O59 O 0.5578(8) 0.2398(6) -0.2180(5) 0.050(2) Uani 1 1 d .
O60 O 0.5734(7) 0.2043(5) -0.4063(4) 0.040(2) Uani 1 1 d .
O61 O 1.1073(7) 0.4406(6) -0.0123(5) 0.049(2) Uani 1 1 d .
O62 O 0.9686(7) 0.5507(7) 0.4133(5) 0.048(2) Uani 1 1 d .
O63 O 1.3321(8) 0.2413(7) -0.0923(5) 0.056(2) Uani 1 1 d .
O64 O 0.8169(7) 0.4873(5) 0.1526(4) 0.0349(19) Uani 1 1 d .
O65 O 1.2274(7) 0.6486(6) -0.0380(4) 0.041(2) Uani 1 1 d .
O66 O 1.0282(7) 0.6597(5) 0.1025(4) 0.0353(19) Uani 1 1 d .
O67 O 1.3151(8) 0.6527(6) 0.0950(5) 0.053(2) Uani 1 1 d U
O68 O 1.0504(10) 0.6518(7) 0.2496(7) 0.083(4) Uani 1 1 d .
O69 O 0.9771(7) 0.8158(6) 0.3583(5) 0.051(2) Uani 1 1 d .
O70 O 0.5415(7) 0.2625(6) 0.0454(4) 0.042(2) Uani 1 1 d .
O71 O 0.4841(7) 0.6140(6) 0.4726(4) 0.039(2) Uani 1 1 d .

loop_
_atom_site_aniso_label
_atom_site_aniso_U_11
_atom_site_aniso_U_22
_atom_site_aniso_U_33
_atom_site_aniso_U_23
_atom_site_aniso_U_13
_atom_site_aniso_U_12
W1 0.0113(2) 0.01699(18) 0.00705(18) -0.00245(13) -0.00233(17) 0.00063(13)
W2 0.0110(2) 0.01276(18) 0.01197(19) -0.00153(13) -0.00100(17) -0.00105(13)
W3 0.0126(2) 0.01628(18) 0.00810(19) -0.00519(13) -0.00265(17) 0.00053(14)
W4 0.0105(2) 0.01384(18) 0.00763(18) -0.00268(13) -0.00002(16) -0.00170(13)
W5 0.0123(2) 0.01468(18) 0.00718(18) -0.00201(13) 0.00016(17) 0.00004(13)
W6 0.0115(2) 0.01455(18) 0.01039(19) -0.00385(13) -0.00343(17) -0.00046(13)
W7 0.0140(2) 0.01390(18) 0.00888(19) -0.00023(13) -0.00204(17) 0.00025(13)
W8 0.0106(2) 0.01417(18) 0.0140(2) -0.00541(13) -0.00212(17) 0.00222(13)
W9 0.0109(2) 0.01406(18) 0.0135(2) -0.00404(13) -0.00172(17) 0.00242(13)
W10 0.0113(2) 0.01501(18) 0.01035(19) -0.00552(13) -0.00256(17) -0.00034(13)
Eu11 0.0111(2) 0.0143(2) 0.0076(2) -0.00283(16) -0.0012(2) 0.00076(16)
O1 0.016(3) 0.017(3) 0.011(3) 0.004(2) -0.004(3) 0.000(2)
O2 0.014(4) 0.022(3) 0.022(4) 0.003(3) 0.001(3) -0.008(3)
O3 0.017(4) 0.023(3) 0.011(3) -0.006(2) -0.008(3) 0.000(3)
O4 0.019(4) 0.020(3) 0.013(3) -0.005(2) -0.002(3) 0.000(3)
O5 0.010(3) 0.020(3) 0.012(3) -0.001(2) -0.006(3) -0.002(2)
O6 0.015(3) 0.012(3) 0.027(4) -0.012(2) -0.006(3) 0.002(2)
O7 0.013(3) 0.020(3) 0.021(4) -0.005(3) -0.008(3) 0.004(2)
O8 0.013(3) 0.011(3) 0.029(4) -0.001(2) -0.004(3) 0.000(2)
O9 0.009(3) 0.025(3) 0.004(3) 0.003(2) 0.002(3) -0.001(2)
O10 0.022(4) 0.021(3) 0.012(3) -0.006(2) -0.006(3) 0.002(3)
O11 0.014(3) 0.017(3) 0.014(3) -0.005(2) 0.004(3) 0.000(2)
O12 0.016(4) 0.023(3) 0.016(3) -0.011(2) -0.011(3) 0.002(3)
O13 0.015(4) 0.030(4) 0.018(4) -0.012(3) -0.002(3) -0.002(3)
O14 0.009(3) 0.012(3) 0.015(3) -0.003(2) 0.003(3) -0.001(2)
O15 0.0146(15) 0.0145(15) 0.0127(15) -0.0016(9) -0.0037(10) 0.0006(9)
O16 0.016(4) 0.019(3) 0.025(4) -0.006(3) -0.011(3) 0.005(3)
O17 0.015(3) 0.016(3) 0.014(3) -0.005(2) -0.002(3) 0.003(2)
O18 0.014(3) 0.018(3) 0.016(3) -0.006(2) -0.007(3) 0.001(2)
O19 0.017(4) 0.011(3) 0.019(3) -0.005(2) -0.003(3) -0.003(2)
O20 0.020(4) 0.018(3) 0.029(4) -0.006(3) -0.003(3) 0.003(3)
O21 0.020(4) 0.025(4) 0.038(4) -0.018(3) -0.009(4) 0.008(3)
O22 0.013(3) 0.020(3) 0.008(3) 0.000(2) -0.003(3) 0.003(2)
O23 0.017(4) 0.022(3) 0.010(3) -0.006(2) 0.000(3) 0.005(3)
O24 0.009(3) 0.010(3) 0.006(3) -0.002(2) 0.002(3) -0.001(2)
O25 0.016(4) 0.020(3) 0.017(3) -0.011(2) -0.003(3) 0.008(3)
O26 0.011(3) 0.028(3) 0.013(3) -0.001(3) 0.003(3) -0.007(3)
O27 0.024(4) 0.026(4) 0.017(4) -0.004(3) 0.006(3) 0.001(3)
O28 0.026(4) 0.032(4) 0.010(3) -0.004(3) -0.013(3) 0.004(3)
O29 0.015(3) 0.018(3) 0.017(3) -0.007(2) -0.004(3) 0.002(2)
O30 0.008(3) 0.009(3) 0.023(4) -0.004(2) -0.006(3) 0.000(2)
O31 0.034(4) 0.024(3) 0.019(4) 0.003(3) -0.008(4) -0.003(3)
O32 0.013(3) 0.017(3) 0.020(4) -0.008(2) -0.006(3) 0.001(2)
O33 0.015(3) 0.020(3) 0.006(3) -0.002(2) 0.000(3) 0.000(2)
O34 0.011(3) 0.022(3) 0.009(3) -0.006(2) -0.001(3) 0.002(2)
O35 0.021(4) 0.037(4) 0.012(3) -0.012(3) -0.005(3) 0.001(3)
Na8 0.022(2) 0.031(2) 0.027(2) -0.0053(16) -0.004(2) -0.0015(16)
Na9 0.034(3) 0.040(2) 0.021(2) 0.0050(17) 0.002(2) 0.0023(19)
Na1 0.034(3) 0.035(2) 0.021(2) -0.0035(16) -0.006(2) -0.0037(18)
Na4 0.030(3) 0.041(2) 0.025(2) 0.0012(18) 0.000(2) -0.0010(18)
Na2 0.028(2) 0.035(2) 0.024(2) -0.0082(16) -0.005(2) 0.0006(17)
Na3 0.038(3) 0.044(3) 0.039(3) -0.019(2) -0.017(2) 0.004(2)
Na5 0.041(3) 0.037(2) 0.032(3) -0.0055(18) -0.012(2) -0.0060(19)
Na6 0.040(3) 0.046(3) 0.024(2) 0.0020(18) 0.000(2) -0.013(2)
Na7 0.035(3) 0.056(3) 0.027(2) -0.010(2) -0.007(2) -0.010(2)
O36 0.031(4) 0.029(4) 0.012(3) -0.003(3) -0.006(3) -0.004(3)
O37 0.031(4) 0.035(4) 0.010(3) 0.003(3) -0.005(3) -0.005(3)
O38 0.026(4) 0.030(4) 0.019(4) -0.012(3) 0.001(3) -0.002(3)
O39 0.019(4) 0.037(4) 0.028(4) -0.007(3) 0.000(4) 0.004(3)
O40 0.031(4) 0.030(4) 0.011(3) -0.004(3) -0.007(3) 0.002(3)
O41 0.030(4) 0.029(4) 0.026(4) 0.000(3) -0.006(4) -0.001(3)
O42 0.030(4) 0.022(3) 0.051(5) -0.012(3) -0.030(4) 0.000(3)
O43 0.036(5) 0.036(4) 0.024(4) -0.003(3) -0.004(4) -0.003(3)
O44 0.036(5) 0.025(4) 0.025(4) -0.008(3) -0.017(4) 0.008(3)
O45 0.026(4) 0.041(4) 0.024(4) -0.001(3) -0.008(4) -0.004(3)
O46 0.042(5) 0.025(4) 0.032(4) -0.004(3) -0.010(4) -0.005(3)
O47 0.033(5) 0.033(4) 0.025(4) -0.011(3) -0.006(4) -0.005(3)
O48 0.030(5) 0.037(4) 0.040(5) -0.006(3) -0.015(4) -0.005(3)
O49 0.029(4) 0.031(4) 0.031(4) -0.006(3) -0.008(4) 0.003(3)
O50 0.040(5) 0.025(4) 0.054(6) 0.000(4) 0.006(5) 0.009(3)
O51 0.023(4) 0.037(4) 0.036(5) -0.012(3) -0.012(4) 0.002(3)
O52 0.026(5) 0.050(5) 0.035(5) -0.004(4) -0.006(4) -0.001(3)
O53 0.023(4) 0.039(4) 0.040(5) -0.010(3) 0.010(4) -0.002(3)
O54 0.047(6) 0.046(5) 0.030(5) -0.009(4) -0.007(4) 0.002(4)
O55 0.021(4) 0.042(4) 0.033(5) 0.005(3) 0.003(4) -0.008(3)
O56 0.053(6) 0.044(5) 0.029(4) -0.014(3) -0.007(4) 0.011(4)
O57 0.039(5) 0.063(6) 0.046(6) -0.018(4) -0.002(5) -0.010(4)
O58 0.074(7) 0.044(5) 0.020(4) 0.006(3) -0.008(5) 0.011(4)
O59 0.061(6) 0.038(5) 0.062(6) 0.000(4) -0.040(6) -0.008(4)
O60 0.039(5) 0.032(4) 0.044(5) -0.006(3) 0.001(4) 0.002(3)
O61 0.055(6) 0.034(5) 0.060(6) -0.002(4) -0.022(5) -0.007(4)
O62 0.037(5) 0.066(6) 0.044(6) -0.012(4) -0.010(5) -0.003(4)
O63 0.053(6) 0.063(6) 0.042(6) -0.011(4) 0.007(5) -0.017(5)
O64 0.041(5) 0.037(4) 0.035(5) -0.009(3) -0.021(4) -0.003(3)
O65 0.057(6) 0.035(4) 0.027(4) 0.007(3) -0.010(4) 0.000(4)
O66 0.039(5) 0.037(4) 0.032(5) -0.010(3) -0.011(4) 0.002(3)
O67 0.055(5) 0.047(5) 0.068(6) -0.019(4) -0.033(5) 0.014(4)
O68 0.127(11) 0.043(5) 0.124(10) -0.030(6) -0.105(10) 0.024(6)
O69 0.040(5) 0.043(5) 0.063(6) 0.019(4) -0.012(5) 0.004(4)
O70 0.043(5) 0.056(5) 0.034(5) -0.023(4) -0.013(5) 0.008(4)
O71 0.046(5) 0.048(5) 0.027(4) -0.010(3) -0.013(4) 0.016(4)

loop_
_atom_type_symbol
_atom_type_description
_atom_type_scat_dispersion_real
_atom_type_scat_dispersion_imag
_atom_type_scat_source
O O 0.0106 0.0060 'International Tables Vol C Tables 4.2.6.8 and 6.1.1.4'
Na Na 0.0362 0.0249 'International Tables Vol C Tables 4.2.6.8 and 6.1.1.4'
Eu Eu -0.1578 3.6682 'International Tables Vol C Tables 4.2.6.8 and 6.1.1.4'
W W -0.8490 6.8722 'International Tables Vol C Tables 4.2.6.8 and 6.1.1.4'
H H 0.0000 0.0000 'International Tables Vol C Tables 4.2.6.8 and 6.1.1.4'

loop_
_geom_angle_atom_site_label_1
_geom_angle_atom_site_label_2
_geom_angle_atom_site_label_3
_geom_angle
_geom_angle_site_symmetry_1
_geom_angle_site_symmetry_3
O28 W1 O29 103.6(3) . .
O28 W1 O32 101.5(3) . .
O29 W1 O32 92.5(3) . .
O28 W1 O1 102.5(3) . .
O29 W1 O1 90.6(3) . .
O32 W1 O1 154.3(3) . .
O28 W1 O9 98.2(3) . .
O29 W1 O9 158.2(3) . .
O32 W1 O9 83.9(2) . .
O1 W1 O9 83.8(2) . .
O28 W1 O30 172.5(3) . .
O29 W1 O30 84.0(2) . .
O32 W1 O30 77.6(2) . .
O1 W1 O30 77.4(2) . .
O9 W1 O30 74.3(2) . .
O2 W2 O7 104.2(3) . .
O2 W2 O5 101.6(3) . .
O7 W2 O5 91.6(3) . .
O2 W2 O1 101.3(3) . .
O7 W2 O1 91.5(3) . .
O5 W2 O1 155.4(3) . .
O2 W2 O8 97.3(3) . .
O7 W2 O8 158.4(3) . .
O5 W2 O8 84.6(3) . .
O1 W2 O8 83.6(3) . .
O2 W2 O30 170.9(3) . .
O7 W2 O30 84.8(2) . .
O5 W2 O30 79.1(2) . .
O1 W2 O30 76.9(2) . .
O8 W2 O30 73.6(2) . .
O35 W3 O15 103.9(3) . .
O35 W3 O3 104.3(3) . .
O15 W3 O3 91.1(3) . .
O35 W3 O5 101.5(3) . .
O15 W3 O5 91.9(3) . .
O3 W3 O5 152.4(2) . .
O35 W3 O12 99.1(3) . .
O15 W3 O12 157.0(2) . .
O3 W3 O12 83.4(2) . .
O5 W3 O12 83.2(2) . .
O35 W3 O30 172.0(3) . .
O15 W3 O30 84.1(2) . .
O3 W3 O30 76.1(2) . .
O5 W3 O30 77.0(2) . .
O12 W3 O30 72.9(2) . .
O26 W4 O14 104.6(3) . .
O26 W4 O32 102.4(3) . .
O14 W4 O32 92.2(3) . .
O26 W4 O3 101.8(3) . .
O14 W4 O3 91.6(3) . .
O32 W4 O3 153.7(2) . .
O26 W4 O18 96.3(3) . .
O14 W4 O18 159.1(2) . .
O32 W4 O18 83.3(2) . .
O3 W4 O18 83.9(2) . .
O26 W4 O30 169.9(3) . .
O14 W4 O30 85.5(2) . .
O32 W4 O30 76.9(2) . .
O3 W4 O30 77.4(2) . .
O18 W4 O30 73.6(2) . .
O27 W5 O17 103.9(3) . .
O27 W5 O4 101.9(3) . .
O17 W5 O4 91.3(3) . .
O27 W5 O34 102.5(3) . .
O17 W5 O34 91.7(3) . .
O4 W5 O34 153.9(2) . .
O27 W5 O10 98.2(3) . .
O17 W5 O10 157.9(3) . .
O4 W5 O10 83.7(2) . .
O34 W5 O10 83.8(2) . .
O27 W5 O24 172.3(3) . .
O17 W5 O24 83.8(2) . .
O4 W5 O24 76.8(2) . .
O34 W5 O24 77.7(2) . .
O10 W5 O24 74.1(2) . .
O42 W6 O19 103.7(3) . .
O42 W6 O33 101.8(3) . .
O19 W6 O33 92.8(3) . .
O42 W6 O4 101.9(3) . .
O19 W6 O4 91.4(3) . .
O33 W6 O4 154.1(3) . .
O42 W6 O16 95.8(3) . .
O19 W6 O16 160.5(2) . .
O33 W6 O16 84.8(3) . .
O4 W6 O16 82.7(3) . .
O42 W6 O24 170.3(3) . .
O19 W6 O24 86.0(2) . .
O33 W6 O24 77.8(2) . .
O4 W6 O24 77.0(2) . .
O16 W6 O24 74.6(2) . .
O31 W7 O23 104.3(3) . .
O31 W7 O11 102.7(3) . .
O23 W7 O11 92.5(3) . .
O31 W7 O33 101.9(3) . .
O23 W7 O33 91.8(3) . .
O11 W7 O33 153.1(3) . .
O31 W7 O22 97.8(3) . .
O23 W7 O22 157.9(3) . .
O11 W7 O22 83.4(2) . .
O33 W7 O22 82.7(2) . .
O31 W7 O24 170.8(3) . .
O23 W7 O24 84.8(2) . .
O11 W7 O24 77.8(2) . .
O33 W7 O24 76.2(2) . .
O22 W7 O24 73.1(2) . .
O21 W8 O18 104.0(3) . .
O21 W8 O12 104.8(3) . .
O18 W8 O12 89.0(3) . .
O21 W8 O8 102.3(3) . .
O18 W8 O8 153.5(3) . .
O12 W8 O8 87.5(3) . .
O21 W8 O9 101.5(3) . .
O18 W8 O9 86.1(3) . .
O12 W8 O9 153.7(3) . .
O8 W8 O9 85.6(3) . .
O21 W8 O30 177.1(3) . .
O18 W8 O30 77.2(2) . .
O12 W8 O30 77.8(2) . .
O8 W8 O30 76.4(2) . .
O9 W8 O30 75.9(2) . .
O20 W9 O6 103.8(3) . .
O20 W9 O22 103.9(3) . .
O6 W9 O22 87.9(3) . .
O20 W9 O10 101.9(3) . .
O6 W9 O10 87.0(3) . .
O22 W9 O10 154.1(3) . .
O20 W9 O16 102.0(3) . .
O6 W9 O16 154.2(3) . .
O22 W9 O16 87.7(3) . .
O10 W9 O16 86.0(3) . .
O20 W9 O24 178.6(3) . .
O6 W9 O24 77.2(2) . .
O22 W9 O24 77.1(2) . .
O10 W9 O24 77.1(2) . .
O16 W9 O24 77.0(2) . .
O13 W10 O25 103.8(3) . .
O13 W10 O11 103.5(3) . .
O25 W10 O11 91.7(3) . .
O13 W10 O34 100.2(3) . .
O25 W10 O34 91.8(3) . .
O11 W10 O34 154.5(3) . .
O13 W10 O6 97.8(3) . .
O25 W10 O6 158.3(3) . .
O11 W10 O6 84.3(3) . .
O34 W10 O6 83.2(2) . .
O13 W10 O24 171.2(3) . .
O25 W10 O24 84.7(2) . .
O11 W10 O24 78.1(2) . .
O34 W10 O24 77.1(2) . .
O6 W10 O24 73.6(2) . .
O15 Eu11 O17 139.3(2) . .
O15 Eu11 O14 75.3(2) . .
O17 Eu11 O14 143.2(2) . .
O15 Eu11 O29 117.2(2) . .
O17 Eu11 O29 76.9(2) . .
O14 Eu11 O29 74.0(2) . .
O15 Eu11 O7 74.4(2) . .
O17 Eu11 O7 74.0(2) . .
O14 Eu11 O7 117.5(2) . .
O29 Eu11 O7 73.47(19) . .
O15 Eu11 O23 79.13(19) . .
O17 Eu11 O23 115.4(2) . .
O14 Eu11 O23 76.3(2) . .
O29 Eu11 O23 140.3(2) . .
O7 Eu11 O23 145.03(19) . .
O15 Eu11 O25 144.6(2) . .
O17 Eu11 O25 73.8(2) . .
O14 Eu11 O25 77.5(2) . .
O29 Eu11 O25 75.59(19) . .
O7 Eu11 O25 139.4(2) . .
O23 Eu11 O25 72.7(2) . .
O15 Eu11 O19 75.1(2) . .
O17 Eu11 O19 73.5(2) . .
O14 Eu11 O19 141.2(2) . .
O29 Eu11 O19 143.0(2) . .
O7 Eu11 O19 77.38(18) . .
O23 Eu11 O19 73.9(2) . .
O25 Eu11 O19 115.8(2) . .
O15 Eu11 O30 59.42(17) . .
O17 Eu11 O30 120.51(17) . .
O14 Eu11 O30 59.00(16) . .
O29 Eu11 O30 57.82(18) . .
O7 Eu11 O30 58.46(18) . .
O23 Eu11 O30 124.08(19) . .
O25 Eu11 O30 121.98(17) . .
O19 Eu11 O30 122.22(17) . .
W1 O1 W2 114.1(3) . .
W3 O3 W4 115.9(3) . .
W5 O4 W6 114.8(3) . .
W2 O5 W3 114.2(3) . .
W9 O6 W10 116.8(3) . .
W2 O7 Eu11 129.5(3) . .
W8 O8 W2 116.6(3) . .
W8 O9 W1 115.3(3) . .
W9 O10 W5 115.5(3) . .
W10 O11 W7 114.4(3) . .
W8 O12 W3 117.4(3) . .
W10 O13 Na3 143.3(4) . .
W4 O14 Eu11 129.0(3) . .
W3 O15 Eu11 130.6(3) . .
W9 O16 W6 114.8(3) . .
W5 O17 Eu11 132.0(3) . .
W8 O18 W4 116.3(3) . .
W6 O19 Eu11 129.1(3) . .
W9 O22 W7 116.7(3) . .
W7 O23 Eu11 130.4(3) . .
W9 O24 W6 93.67(19) . .
W9 O24 W5 93.3(2) . .
W6 O24 W5 90.57(18) . .
W9 O24 W10 92.35(19) . .
W6 O24 W10 173.9(3) . .
W5 O24 W10 90.06(18) . .
W9 O24 W7 93.08(17) . .
W6 O24 W7 89.90(18) . .
W5 O24 W7 173.6(3) . .
W10 O24 W7 88.80(18) . .
W10 O25 Eu11 130.4(3) . .
W4 O26 Na5 132.0(3) . .
W1 O28 Na4 133.8(3) . .
W1 O29 Eu11 130.5(3) . .
W8 O30 W1 94.46(19) . .
W8 O30 W2 93.36(19) . .
W1 O30 W2 90.8(2) . .
W8 O30 W4 92.9(2) . .
W1 O30 W4 89.70(19) . .
W2 O30 W4 173.7(3) . .
W8 O30 W3 92.0(2) . .
W1 O30 W3 173.6(3) . .
W2 O30 W3 89.00(18) . .
W4 O30 W3 89.8(2) . .
W8 O30 Eu11 177.7(3) . .
W1 O30 Eu11 87.72(18) . .
W2 O30 Eu11 87.19(18) . .
W4 O30 Eu11 86.56(15) . .
W3 O30 Eu11 85.86(15) . .
W1 O32 W4 114.8(3) . .
W6 O33 W7 115.1(3) . .
W5 O34 W10 114.3(3) . .
W3 O35 Na2 154.6(4) . .
O68 Na8 O64 165.1(3) . .
O68 Na8 O50 83.3(4) . .
O64 Na8 O50 87.4(3) . .
O68 Na8 O36 85.6(3) . .
O64 Na8 O36 104.6(3) . .
O50 Na8 O36 167.5(3) . .
O68 Na8 O66 80.3(4) . .
O64 Na8 O66 90.3(3) . .
O50 Na8 O66 102.1(3) . .
O36 Na8 O66 81.8(3) . .
O68 Na8 O49 101.6(4) . .
O64 Na8 O49 88.0(3) . .
O50 Na8 O49 78.8(3) . .
O36 Na8 O49 97.7(3) . .
O66 Na8 O49 178.1(3) . .
O65 Na9 O36 170.8(3) . .
O65 Na9 O66 89.9(3) . .
O36 Na9 O66 82.4(3) . .
O65 Na9 O67 85.7(3) . .
O36 Na9 O67 99.9(3) . .
O66 Na9 O67 95.0(3) . .
O65 Na9 O45 99.1(3) . .
O36 Na9 O45 88.1(3) . .
O66 Na9 O45 169.5(3) . .
O67 Na9 O45 91.1(3) . .
O65 Na9 O61 78.3(3) . .
O36 Na9 O61 98.3(3) . .
O66 Na9 O61 101.5(3) . .
O67 Na9 O61 156.8(4) . .
O45 Na9 O61 75.2(3) . .
O51 Na1 O46 104.8(3) . .
O51 Na1 O47 86.1(3) . .
O46 Na1 O47 168.9(3) . .
O51 Na1 O59 86.3(3) . .
O46 Na1 O59 88.1(3) . .
O47 Na1 O59 90.4(3) . .
O51 Na1 O41 165.9(3) . .
O46 Na1 O41 85.9(3) . .
O47 Na1 O41 83.8(3) . .
O59 Na1 O41 103.6(3) . .
O51 Na1 O48 93.4(3) . .
O46 Na1 O48 82.5(3) . .
O47 Na1 O48 99.4(3) . .
O59 Na1 O48 170.1(3) . .
O41 Na1 O48 78.6(3) . .
O58 Na4 O52 84.0(3) . .
O58 Na4 O55 88.4(3) . .
O52 Na4 O55 167.3(3) . .
O58 Na4 O40 171.5(3) . .
O52 Na4 O40 104.5(3) . .
O55 Na4 O40 83.1(3) . .
O58 Na4 O57 98.4(3) . .
O52 Na4 O57 85.1(3) . .
O55 Na4 O57 106.1(3) . .
O40 Na4 O57 83.2(3) . .
O58 Na4 O28 93.0(3) . .
O52 Na4 O28 93.4(3) . .
O55 Na4 O28 76.8(3) . .
O40 Na4 O28 85.9(2) . .
O57 Na4 O28 168.3(3) . .
O58 Na4 Na7 42.3(2) . 1_556
O52 Na4 Na7 44.0(2) . 1_556
O55 Na4 Na7 125.5(2) . 1_556
O40 Na4 Na7 145.5(2) . 1_556
O57 Na4 Na7 103.4(3) . 1_556
O28 Na4 Na7 83.25(19) . 1_556
O53 Na2 O51 173.5(3) 2_655 .
O53 Na2 O53 82.8(3) 2_655 .
O51 Na2 O53 90.8(3) . .
O53 Na2 O39 87.9(3) 2_655 .
O51 Na2 O39 98.4(3) . .
O53 Na2 O39 169.9(3) . .
O53 Na2 O35 95.5(3) 2_655 .
O51 Na2 O35 86.8(3) . .
O53 Na2 O35 100.9(3) . .
O39 Na2 O35 83.7(3) . .
O53 Na2 O47 94.6(3) 2_655 .
O51 Na2 O47 83.6(3) . .
O53 Na2 O47 83.7(3) . .
O39 Na2 O47 93.3(3) . .
O35 Na2 O47 169.4(3) . .
O53 Na2 Na2 41.6(2) 2_655 2_655
O51 Na2 Na2 132.0(3) . 2_655
O53 Na2 Na2 41.23(19) . 2_655
O39 Na2 Na2 129.3(3) . 2_655
O35 Na2 Na2 100.9(2) . 2_655
O47 Na2 Na2 88.9(2) . 2_655
O49 Na3 O56 157.8(3) . .
O49 Na3 O62 90.2(3) . .
O56 Na3 O62 96.4(3) . .
O49 Na3 O54 109.7(3) . .
O56 Na3 O54 92.2(3) . .
O62 Na3 O54 82.9(3) . .
O49 Na3 O13 83.0(3) . .
O56 Na3 O13 94.4(3) . .
O62 Na3 O13 166.1(3) . .
O54 Na3 O13 88.0(3) . .
O49 Na3 O50 77.7(3) . .
O56 Na3 O50 80.8(3) . .
O62 Na3 O50 120.2(4) . .
O54 Na3 O50 156.3(3) . .
O13 Na3 O50 70.2(3) . .
O38 Na5 O63 88.0(3) 2_765 .
O38 Na5 O45 164.5(3) 2_765 .
O63 Na5 O45 96.1(3) . .
O38 Na5 O39 92.2(3) 2_765 2_755
O63 Na5 O39 96.2(3) . 2_755
O45 Na5 O39 102.2(3) . 2_755
O38 Na5 O61 85.9(3) 2_765 .
O63 Na5 O61 110.3(4) . .
O45 Na5 O61 78.7(3) . .
O39 Na5 O61 153.4(4) 2_755 .
O38 Na5 O26 77.7(3) 2_765 .
O63 Na5 O26 164.9(3) . .
O45 Na5 O26 99.0(3) . .
O39 Na5 O26 79.8(2) 2_755 .
O61 Na5 O26 73.9(3) . .
O37 Na6 O60 95.4(3) 2_654 .
O37 Na6 O37 88.1(3) 2_654 .
O60 Na6 O37 172.6(3) . .
O37 Na6 O44 168.5(3) 2_654 .
O60 Na6 O44 87.6(3) . .
O37 Na6 O44 87.7(3) . .
O37 Na6 O43 95.9(3) 2_654 .
O60 Na6 O43 95.5(3) . .
O37 Na6 O43 90.5(3) . .
O44 Na6 O43 94.8(3) . .
O37 Na6 Na6 44.60(19) 2_654 2_654
O60 Na6 Na6 139.6(3) . 2_654
O37 Na6 Na6 43.52(19) . 2_654
O44 Na6 Na6 130.3(3) . 2_654
O43 Na6 Na6 94.4(3) . 2_654
O46 Na7 O60 101.9(3) . .
O46 Na7 O43 164.4(3) . .
O60 Na7 O43 92.0(3) . .
O46 Na7 O41 87.9(3) . .
O60 Na7 O41 81.0(3) . .
O43 Na7 O41 87.3(3) . .
O46 Na7 O58 87.1(3) . 1_554
O60 Na7 O58 158.4(3) . 1_554
O43 Na7 O58 82.3(3) . 1_554
O41 Na7 O58 119.3(3) . 1_554
O46 Na7 O52 99.2(3) . 1_554
O60 Na7 O52 81.3(3) . 1_554
O43 Na7 O52 89.8(3) . 1_554
O41 Na7 O52 162.0(3) . 1_554
O58 Na7 O52 77.9(3) 1_554 1_554
O46 Na7 Na4 103.7(3) . 1_554
O60 Na7 Na4 118.5(3) . 1_554
O43 Na7 Na4 75.1(2) . 1_554
O41 Na7 Na4 153.6(3) . 1_554
O58 Na7 Na4 39.87(18) 1_554 1_554
O52 Na7 Na4 40.1(2) 1_554 1_554
Na9 O36 Na8 98.5(3) . .
Na6 O37 Na6 91.9(3) 2_654 .
Na2 O39 Na5 129.3(3) . 2_755
Na7 O41 Na1 89.9(3) . .
Na6 O43 Na7 85.2(3) . .
Na5 O45 Na9 99.8(3) . .
Na7 O46 Na1 96.2(3) . .
Na1 O47 Na2 92.1(3) . .
Na3 O49 Na8 94.1(3) . .
Na8 O50 Na3 92.1(3) . .
Na1 O51 Na2 95.8(3) . .
Na4 O52 Na7 95.9(3) . 1_556
Na2 O53 Na2 97.2(3) 2_655 .
Na4 O58 Na7 97.8(3) . 1_556
Na6 O60 Na7 86.7(3) . .
Na5 O61 Na9 97.0(3) . .
Na8 O66 Na9 96.8(3) . .

loop_
_geom_bond_atom_site_label_1
_geom_bond_atom_site_label_2
_geom_bond_distance
_geom_bond_site_symmetry_2
W1 O28 1.730(6) .
W1 O29 1.789(6) .
W1 O32 1.921(6) .
W1 O1 1.945(6) .
W1 O9 2.006(6) .
W1 O30 2.298(6) .
W2 O2 1.730(6) .
W2 O7 1.787(6) .
W2 O5 1.942(6) .
W2 O1 1.960(6) .
W2 O8 2.004(6) .
W2 O30 2.305(6) .
W3 O35 1.714(6) .
W3 O15 1.785(6) .
W3 O3 1.947(6) .
W3 O5 1.964(6) .
W3 O12 2.017(6) .
W3 O30 2.373(6) .
W4 O26 1.725(6) .
W4 O14 1.783(6) .
W4 O32 1.938(6) .
W4 O3 1.954(6) .
W4 O18 2.019(6) .
W4 O30 2.313(5) .
W5 O27 1.733(7) .
W5 O17 1.783(6) .
W5 O4 1.937(6) .
W5 O34 1.939(6) .
W5 O10 2.025(6) .
W5 O24 2.318(5) .
W6 O42 1.727(6) .
W6 O19 1.778(6) .
W6 O33 1.917(6) .
W6 O4 1.955(6) .
W6 O16 2.030(6) .
W6 O24 2.294(5) .
W7 O31 1.732(6) .
W7 O23 1.781(6) .
W7 O11 1.936(6) .
W7 O33 1.954(6) .
W7 O22 2.035(6) .
W7 O24 2.331(5) .
W8 O21 1.730(6) .
W8 O18 1.884(6) .
W8 O12 1.887(5) .
W8 O8 1.903(6) .
W8 O9 1.958(6) .
W8 O30 2.265(6) .
W9 O20 1.740(6) .
W9 O6 1.875(6) .
W9 O22 1.890(6) .
W9 O10 1.921(6) .
W9 O16 1.925(6) .
W9 O24 2.274(5) .
W10 O13 1.728(6) .
W10 O25 1.781(6) .
W10 O11 1.934(6) .
W10 O34 1.967(6) .
W10 O6 2.015(6) .
W10 O24 2.320(5) .
Eu11 O15 2.387(6) .
Eu11 O17 2.403(6) .
Eu11 O14 2.405(6) .
Eu11 O29 2.407(6) .
Eu11 O7 2.410(6) .
Eu11 O23 2.435(6) .
Eu11 O25 2.437(6) .
Eu11 O19 2.444(6) .
Eu11 O30 3.143(6) .
O13 Na3 2.486(7) .
O26 Na5 2.710(8) .
O28 Na4 2.700(8) .
O35 Na2 2.449(7) .
Na8 O68 2.362(10) .
Na8 O64 2.367(8) .
Na8 O50 2.410(9) .
Na8 O36 2.433(8) .
Na8 O66 2.444(9) .
Na8 O49 2.483(8) .
Na9 O65 2.263(8) .
Na9 O36 2.396(8) .
Na9 O66 2.448(9) .
Na9 O67 2.475(10) .
Na9 O45 2.499(9) .
Na9 O61 2.584(10) .
Na1 O51 2.369(8) .
Na1 O46 2.399(8) .
Na1 O47 2.427(8) .
Na1 O59 2.432(10) .
Na1 O41 2.503(8) .
Na1 O48 2.519(9) .
Na4 O58 2.381(8) .
Na4 O52 2.381(9) .
Na4 O55 2.393(9) .
Na4 O40 2.398(7) .
Na4 O57 2.456(9) .
Na4 Na7 3.679(7) 1_556
Na2 O53 2.408(9) 2_655
Na2 O51 2.413(9) .
Na2 O53 2.425(8) .
Na2 O39 2.428(8) .
Na2 O47 2.500(8) .
Na2 Na2 3.625(9) 2_655
Na3 O49 2.399(9) .
Na3 O56 2.441(9) .
Na3 O62 2.449(9) .
Na3 O54 2.480(10) .
Na3 O50 2.553(9) .
Na5 O38 2.331(8) 2_765
Na5 O63 2.434(11) .
Na5 O45 2.439(8) .
Na5 O39 2.446(8) 2_755
Na5 O61 2.458(9) .
Na6 O37 2.298(8) 2_654
Na6 O60 2.327(9) .
Na6 O37 2.343(8) .
Na6 O44 2.349(8) .
Na6 O43 2.367(9) .
Na6 Na6 3.335(9) 2_654
Na7 O46 2.330(8) .
Na7 O60 2.402(9) .
Na7 O43 2.430(9) .
Na7 O41 2.482(8) .
Na7 O58 2.500(11) 1_554
Na7 O52 2.570(9) 1_554
Na7 Na4 3.679(7) 1_554
O37 Na6 2.298(8) 2_654
O38 Na5 2.331(8) 2_765
O39 Na5 2.446(8) 2_755
O52 Na7 2.570(9) 1_556
O53 Na2 2.408(9) 2_655
O58 Na7 2.500(11) 1_556
